data_4132633
loop_
_publ_author_name
'Lee, Seungkyu'
'B\"urgi, Hans-Beat'
'Alshmimri, Sultan A.'
'Yaghi, Omar M.'

_publ_section_title
;
 Impact of Disordered Guest-Framework Interactions on the Crystallography
 of Metal-Organic Frameworks.
;
_journal_issue 28
_journal_name_full 'Journal of the American Chemical Society'
_journal_page_first 8958
_journal_page_last 8964
_journal_paper_doi 10.1021/jacs.8b05271
_journal_volume 140
_journal_year 2018
_chemical_formula_moiety '0.5(C85.44 H50.72 O58.72 Zr12)'
_chemical_formula_sum 'C42.7 H25.4 O32.04 Zr6'
_chemical_formula_weight 1598.39
_chemical_name_systematic UiO-66
_space_group_crystal_system cubic
_space_group_IT_number 225
_space_group_name_Hall '-F 4 2 3'
_space_group_name_H-M_alt 'F m -3 m'
_atom_sites_solution_hydrogens mixed
_audit_creation_date 2018-04-24
_audit_creation_method
;
Olex2 1.2
(compiled 2017.08.10 svn.r3458 for OlexSys, GUI svn.r5381)
;
_cell_angle_alpha 90
_cell_angle_beta 90
_cell_angle_gamma 90
_cell_formula_units_Z 4
_cell_length_a 20.7123(12)
_cell_length_b 20.7123(12)
_cell_length_c 20.7123(12)
_cell_measurement_reflns_used 3088
_cell_measurement_temperature 100.15
_cell_measurement_theta_max 27.65
_cell_measurement_theta_min 2.853
_cell_volume 8885.6(9)
_computing_cell_refinement 'SAINT V8.38A (?, 2016)'
_computing_data_reduction 'SAINT V8.38A (?, 2016)'
_computing_molecular_graphics 'Olex2 (Dolomanov et al., 2009)'
_computing_publication_material 'Olex2 (Dolomanov et al., 2009)'
_computing_structure_refinement 'ShelXL (Sheldrick, 2015)'
_diffrn_ambient_temperature 100.15
_diffrn_detector 'CCD area detector'
_diffrn_detector_area_resol_mean 7.9
_diffrn_detector_type 'Bruker Photon2'
_diffrn_measured_fraction_theta_full 0.994
_diffrn_measured_fraction_theta_max 0.987
_diffrn_measurement_device 'three-circle diffractometer'
_diffrn_measurement_device_type 'Bruker SMART CCD 1K area detector'
_diffrn_measurement_method '\f and \w scans'
_diffrn_radiation_probe x-ray
_diffrn_radiation_type synchrotron
_diffrn_radiation_wavelength 0.7288
_diffrn_reflns_av_R_equivalents 0.0621
_diffrn_reflns_av_unetI/netI 0.0303
_diffrn_reflns_Laue_measured_fraction_full 0.994
_diffrn_reflns_Laue_measured_fraction_max 0.987
_diffrn_reflns_limit_h_max 26
_diffrn_reflns_limit_h_min -26
_diffrn_reflns_limit_k_max 21
_diffrn_reflns_limit_k_min -21
_diffrn_reflns_limit_l_max 25
_diffrn_reflns_limit_l_min -25
_diffrn_reflns_number 15224
_diffrn_reflns_point_group_measured_fraction_full 0.994
_diffrn_reflns_point_group_measured_fraction_max 0.987
_diffrn_reflns_theta_full 25.930
_diffrn_reflns_theta_max 29.076
_diffrn_reflns_theta_min 2.852
_diffrn_source synchrotron
_diffrn_standards_number 0
_exptl_absorpt_coefficient_mu 0.789
_exptl_absorpt_correction_T_max 0.6889
_exptl_absorpt_correction_T_min 0.5914
_exptl_absorpt_correction_type multi-scan
_exptl_absorpt_process_details
;
SADABS-2016/2 (Bruker,2016/2) was used for absorption correction.
wR2(int) was 0.1806 before and 0.1005 after correction.
The Ratio of minimum to maximum transmission is 0.8585.
The \l/2 correction factor is Not present.
;
_exptl_crystal_colour clear
_exptl_crystal_colour_lustre clear
_exptl_crystal_density_diffrn 1.195
_exptl_crystal_description 'Truncated Octahedron'
_exptl_crystal_F_000 3112
_exptl_crystal_size_max 0.12
_exptl_crystal_size_mid 0.12
_exptl_crystal_size_min 0.12
_platon_squeeze_details
;
TITL shelx     F m -3 m     R = 0.03
CELL   20.7123   20.7123   20.7123     90.00     90.00     90.00
SPGR Fm-3m
# Solvent Accessible Volume =      4735
# Electrons Found in S.A.V. =       187
# Note: Atoms in Void are Labelled as Cxxx and Qxxx for all Others
C101 0.144 0.144 0.144 !       1.75 eA-3
Q102 0.592 0.498 0.094 !       0.53 eA-3
;
_refine_diff_density_max 0.402
_refine_diff_density_min -0.432
_refine_diff_density_rms 0.067
_refine_ls_extinction_coef 0.00021(8)
_refine_ls_extinction_expression Fc^*^=kFc[1+0.001xFc^2^\l^3^/sin(2\q)]^-1/4^
_refine_ls_extinction_method 'SHELXL-2017/1 (Sheldrick 2017)'
_refine_ls_goodness_of_fit_ref 1.196
_refine_ls_hydrogen_treatment mixed
_refine_ls_matrix_type full
_refine_ls_number_parameters 32
_refine_ls_number_reflns 609
_refine_ls_number_restraints 1
_refine_ls_restrained_S_all 1.196
_refine_ls_R_factor_all 0.0223
_refine_ls_R_factor_gt 0.0214
_refine_ls_shift/su_max 0.000
_refine_ls_shift/su_mean 0.000
_refine_ls_structure_factor_coef Fsqd
_refine_ls_weighting_details 'w=1/[\s^2^(Fo^2^)+(0.0213P)^2^+23.4945P] where P=(Fo^2^+2Fc^2^)/3'
_refine_ls_weighting_scheme calc
_refine_ls_wR_factor_gt 0.0569
_refine_ls_wR_factor_ref 0.0578
_reflns_Friedel_coverage 0.000
_reflns_number_gt 584
_reflns_number_total 609
_reflns_threshold_expression 'I > 2\s(I)'
_cod_data_source_file UiO-66_Tswing_100K3.cif
_cod_data_source_block UiO-66_Tswing_100K3
_cod_original_cell_volume 8885.6(15)
_cod_original_formula_sum 'C42.70 H25.40 O32.04 Zr6'
_cod_database_code 4132633
_shelx_shelxl_version_number 2017/1
_shelx_space_group_comment
;
The symmetry employed for this shelxl refinement is uniquely defined
by the following loop, which should always be used as a source of
symmetry information in preference to the above space-group names.
They are only intended as comments.
;
_shelx_estimated_absorpt_t_max 0.911
_shelx_estimated_absorpt_t_min 0.911
_olex2_refinement_description
;
1. Fixed Uiso
 At 1.2 times of:
  All C(H) groups
2. Restrained distances
 O2-H2
 0.8 with sigma of 0.02
3. Others
 Fixed Sof: O3(0.445) O2(0.08333) C1(0.2225) C2(0.2225) C3(0.445) H3(0.445)
 O1(0.08333) H2(0.08333)
 Fixed Uiso: H2(0.03)
4.a Aromatic/amide H refined with riding coordinates:
 C3(H3)
;
_platon_squeeze_void_probe_radius 1.20
_olex2_submission_original_sample_id UiO-66_Tswing_100K3
_olex2_submission_special_instructions 'No special instructions were received'

loop_
_space_group_symop_operation_xyz
'x, y, z'
'-y, x, z'
'-x, -y, z'
'y, -x, z'
'x, -z, y'
'x, -y, -z'
'x, z, -y'
'z, y, -x'
'-x, y, -z'
'-z, y, x'
'z, x, y'
'y, z, x'
'-y, -z, x'
'z, -x, -y'
'-y, z, -x'
'-z, -x, y'
'-z, x, -y'
'y, -z, -x'
'y, x, -z'
'-y, -x, -z'
'-x, z, y'
'-x, -z, -y'
'z, -y, x'
'-z, -y, -x'
'x, y+1/2, z+1/2'
'-y, x+1/2, z+1/2'
'-x, -y+1/2, z+1/2'
'y, -x+1/2, z+1/2'
'x, -z+1/2, y+1/2'
'x, -y+1/2, -z+1/2'
'x, z+1/2, -y+1/2'
'z, y+1/2, -x+1/2'
'-x, y+1/2, -z+1/2'
'-z, y+1/2, x+1/2'
'z, x+1/2, y+1/2'
'y, z+1/2, x+1/2'
'-y, -z+1/2, x+1/2'
'z, -x+1/2, -y+1/2'
'-y, z+1/2, -x+1/2'
'-z, -x+1/2, y+1/2'
'-z, x+1/2, -y+1/2'
'y, -z+1/2, -x+1/2'
'y, x+1/2, -z+1/2'
'-y, -x+1/2, -z+1/2'
'-x, z+1/2, y+1/2'
'-x, -z+1/2, -y+1/2'
'z, -y+1/2, x+1/2'
'-z, -y+1/2, -x+1/2'
'x+1/2, y, z+1/2'
'-y+1/2, x, z+1/2'
'-x+1/2, -y, z+1/2'
'y+1/2, -x, z+1/2'
'x+1/2, -z, y+1/2'
'x+1/2, -y, -z+1/2'
'x+1/2, z, -y+1/2'
'z+1/2, y, -x+1/2'
'-x+1/2, y, -z+1/2'
'-z+1/2, y, x+1/2'
'z+1/2, x, y+1/2'
'y+1/2, z, x+1/2'
'-y+1/2, -z, x+1/2'
'z+1/2, -x, -y+1/2'
'-y+1/2, z, -x+1/2'
'-z+1/2, -x, y+1/2'
'-z+1/2, x, -y+1/2'
'y+1/2, -z, -x+1/2'
'y+1/2, x, -z+1/2'
'-y+1/2, -x, -z+1/2'
'-x+1/2, z, y+1/2'
'-x+1/2, -z, -y+1/2'
'z+1/2, -y, x+1/2'
'-z+1/2, -y, -x+1/2'
'x+1/2, y+1/2, z'
'-y+1/2, x+1/2, z'
'-x+1/2, -y+1/2, z'
'y+1/2, -x+1/2, z'
'x+1/2, -z+1/2, y'
'x+1/2, -y+1/2, -z'
'x+1/2, z+1/2, -y'
'z+1/2, y+1/2, -x'
'-x+1/2, y+1/2, -z'
'-z+1/2, y+1/2, x'
'z+1/2, x+1/2, y'
'y+1/2, z+1/2, x'
'-y+1/2, -z+1/2, x'
'z+1/2, -x+1/2, -y'
'-y+1/2, z+1/2, -x'
'-z+1/2, -x+1/2, y'
'-z+1/2, x+1/2, -y'
'y+1/2, -z+1/2, -x'
'y+1/2, x+1/2, -z'
'-y+1/2, -x+1/2, -z'
'-x+1/2, z+1/2, y'
'-x+1/2, -z+1/2, -y'
'z+1/2, -y+1/2, x'
'-z+1/2, -y+1/2, -x'
'-x, -y, -z'
'y, -x, -z'
'x, y, -z'
'-y, x, -z'
'-x, z, -y'
'-x, y, z'
'-x, -z, y'
'-z, -y, x'
'x, -y, z'
'z, -y, -x'
'-z, -x, -y'
'-y, -z, -x'
'y, z, -x'
'-z, x, y'
'y, -z, x'
'z, x, -y'
'z, -x, y'
'-y, z, x'
'-y, -x, z'
'y, x, z'
'x, -z, -y'
'x, z, y'
'-z, y, -x'
'z, y, x'
'-x, -y+1/2, -z+1/2'
'y, -x+1/2, -z+1/2'
'x, y+1/2, -z+1/2'
'-y, x+1/2, -z+1/2'
'-x, z+1/2, -y+1/2'
'-x, y+1/2, z+1/2'
'-x, -z+1/2, y+1/2'
'-z, -y+1/2, x+1/2'
'x, -y+1/2, z+1/2'
'z, -y+1/2, -x+1/2'
'-z, -x+1/2, -y+1/2'
'-y, -z+1/2, -x+1/2'
'y, z+1/2, -x+1/2'
'-z, x+1/2, y+1/2'
'y, -z+1/2, x+1/2'
'z, x+1/2, -y+1/2'
'z, -x+1/2, y+1/2'
'-y, z+1/2, x+1/2'
'-y, -x+1/2, z+1/2'
'y, x+1/2, z+1/2'
'x, -z+1/2, -y+1/2'
'x, z+1/2, y+1/2'
'-z, y+1/2, -x+1/2'
'z, y+1/2, x+1/2'
'-x+1/2, -y, -z+1/2'
'y+1/2, -x, -z+1/2'
'x+1/2, y, -z+1/2'
'-y+1/2, x, -z+1/2'
'-x+1/2, z, -y+1/2'
'-x+1/2, y, z+1/2'
'-x+1/2, -z, y+1/2'
'-z+1/2, -y, x+1/2'
'x+1/2, -y, z+1/2'
'z+1/2, -y, -x+1/2'
'-z+1/2, -x, -y+1/2'
'-y+1/2, -z, -x+1/2'
'y+1/2, z, -x+1/2'
'-z+1/2, x, y+1/2'
'y+1/2, -z, x+1/2'
'z+1/2, x, -y+1/2'
'z+1/2, -x, y+1/2'
'-y+1/2, z, x+1/2'
'-y+1/2, -x, z+1/2'
'y+1/2, x, z+1/2'
'x+1/2, -z, -y+1/2'
'x+1/2, z, y+1/2'
'-z+1/2, y, -x+1/2'
'z+1/2, y, x+1/2'
'-x+1/2, -y+1/2, -z'
'y+1/2, -x+1/2, -z'
'x+1/2, y+1/2, -z'
'-y+1/2, x+1/2, -z'
'-x+1/2, z+1/2, -y'
'-x+1/2, y+1/2, z'
'-x+1/2, -z+1/2, y'
'-z+1/2, -y+1/2, x'
'x+1/2, -y+1/2, z'
'z+1/2, -y+1/2, -x'
'-z+1/2, -x+1/2, -y'
'-y+1/2, -z+1/2, -x'
'y+1/2, z+1/2, -x'
'-z+1/2, x+1/2, y'
'y+1/2, -z+1/2, x'
'z+1/2, x+1/2, -y'
'z+1/2, -x+1/2, y'
'-y+1/2, z+1/2, x'
'-y+1/2, -x+1/2, z'
'y+1/2, x+1/2, z'
'x+1/2, -z+1/2, -y'
'x+1/2, z+1/2, y'
'-z+1/2, y+1/2, -x'
'z+1/2, y+1/2, x'

loop_
_atom_site_label
_atom_site_type_symbol
_atom_site_fract_x
_atom_site_fract_y
_atom_site_fract_z
_atom_site_U_iso_or_equiv
_atom_site_adp_type
_atom_site_occupancy
_atom_site_site_symmetry_order
_atom_site_calc_flag
_atom_site_refinement_flags_posn
_atom_site_refinement_flags_adp
_atom_site_refinement_flags_occupancy
_atom_site_disorder_assembly
_atom_site_disorder_group
Zr1 Zr 0.11941(2) 0.000000 0.000000 0.01153(16) Uani 1 8 d S T P . .
O3 O 0.17078(7) -0.09351(6) 0.000000 0.0162(3) Uani 0.89 2 d S T P A 1
O2 O 0.06569(18) 0.06569(18) 0.06569(18) 0.0182(12) Uani 0.5 6 d DS T P . 2
C1 C 0.15154(9) -0.15154(9) 0.000000 0.0154(5) Uani 0.89 4 d S T P A 1
C2 C 0.20271(10) -0.20271(10) 0.000000 0.0205(6) Uani 0.89 4 d S T P A 1
C3 C 0.26712(11) -0.18543(11) 0.000000 0.0336(6) Uani 0.89 2 d S T P A 1
H3 H 0.278982 -0.141127 0.000000 0.040 Uiso 0.89 2 calc RS T P A 1
O1 O 0.04971(17) 0.04971(17) 0.04971(17) 0.0219(14) Uani 0.5 6 d S T P . 1
H2 H 0.0884(6) 0.0884(6) 0.0884(6) 0.030 Uiso 0.5 6 d DS T P B 2

loop_
_atom_site_aniso_label
_atom_site_aniso_U_11
_atom_site_aniso_U_22
_atom_site_aniso_U_33
_atom_site_aniso_U_23
_atom_site_aniso_U_13
_atom_site_aniso_U_12
Zr1 0.0157(2) 0.00944(17) 0.00944(17) 0.000 0.000 0.000
O3 0.0139(7) 0.0110(7) 0.0237(7) 0.000 0.000 0.0044(5)
O2 0.0182(12) 0.0182(12) 0.0182(12) 0.0018(14) 0.0018(14) 0.0018(14)
C1 0.0124(8) 0.0124(8) 0.0214(14) 0.000 0.000 0.0030(10)
C2 0.0152(8) 0.0152(8) 0.0312(16) 0.000 0.000 0.0061(10)
C3 0.0186(11) 0.0124(10) 0.0697(18) 0.000 0.000 0.0026(9)
O1 0.0219(14) 0.0219(14) 0.0219(14) -0.0066(13) -0.0066(13) -0.0066(13)

loop_
_atom_type_symbol
_atom_type_description
_atom_type_scat_dispersion_real
_atom_type_scat_dispersion_imag
_atom_type_scat_source
C C 0.0040 0.0020 'International Tables Vol C Tables 4.2.6.8 and 6.1.1.4'
H H 0.0000 0.0000 'International Tables Vol C Tables 4.2.6.8 and 6.1.1.4'
O O 0.0120 0.0060 'International Tables Vol C Tables 4.2.6.8 and 6.1.1.4'
Zr Zr -2.4410 0.6100 'International Tables Vol C Tables 4.2.6.8 and 6.1.1.4'

loop_
_geom_angle_atom_site_label_1
_geom_angle_atom_site_label_2
_geom_angle_atom_site_label_3
_geom_angle
_geom_angle_site_symmetry_1
_geom_angle_site_symmetry_3
O3 Zr1 O3 76.59(3) . 7
O3 Zr1 O3 122.43(7) 7 5
O3 Zr1 O3 76.59(3) . 5
O3 Zr1 O3 122.43(7) . 6
O3 Zr1 O3 76.59(3) 7 6
O3 Zr1 O3 76.59(3) 6 5
O3 Zr1 O2 141.03(3) 5 4
O3 Zr1 O2 72.81(12) 7 4
O3 Zr1 O2 72.81(12) . 4
O3 Zr1 O2 141.03(3) 7 99
O3 Zr1 O2 141.03(3) 6 4
O3 Zr1 O2 72.81(12) 5 99
O3 Zr1 O2 141.04(3) . 99
O3 Zr1 O2 72.81(12) . 98
O3 Zr1 O2 72.81(12) 6 99
O3 Zr1 O2 141.03(3) 7 98
O3 Zr1 O2 141.03(3) 6 98
O3 Zr1 O2 72.81(12) 5 98
O2 Zr1 O2 75.49(14) 98 99
O2 Zr1 O2 75.49(14) 99 .
O2 Zr1 O2 75.49(14) 4 .
O2 Zr1 O2 119.9(3) 4 99
O2 Zr1 O2 119.9(3) 98 .
O2 Zr1 O2 75.49(14) 98 4
O1 Zr1 O3 84.19(13) 99 5
O1 Zr1 O3 141.18(3) 4 6
O1 Zr1 O3 141.18(3) 98 6
O1 Zr1 O3 141.18(3) . .
O1 Zr1 O3 141.18(3) 99 7
O1 Zr1 O3 84.19(13) 98 .
O1 Zr1 O3 141.18(3) . 5
O1 Zr1 O3 84.19(13) 4 .
O1 Zr1 O3 141.18(3) 4 5
O1 Zr1 O3 141.18(3) 99 .
O1 Zr1 O3 84.19(13) . 6
O1 Zr1 O3 84.19(13) 98 5
O1 Zr1 O3 84.19(13) 99 6
O1 Zr1 O3 141.18(3) 98 7
O1 Zr1 O3 84.19(13) 4 7
O1 Zr1 O3 84.19(13) . 7
O1 Zr1 O2 69.37(15) . 4
O1 Zr1 O2 105.2(3) . 98
O1 Zr1 O2 105.2(3) 99 4
O1 Zr1 O2 69.37(15) . 99
O1 Zr1 O2 69.37(15) 4 98
O1 Zr1 O2 69.37(15) 98 99
O1 Zr1 O2 69.37(15) 99 98
O1 Zr1 O2 69.37(15) 98 4
O1 Zr1 O2 14.71(14) 98 98
O1 Zr1 O2 14.71(14) 99 99
O1 Zr1 O2 14.71(14) 4 4
O1 Zr1 O2 105.2(3) 4 99
O1 Zr1 O1 60.29(19) 98 99
O1 Zr1 O1 60.29(19) . 99
O1 Zr1 O1 90.5(3) 4 99
O1 Zr1 O1 60.29(19) . 4
O1 Zr1 O1 60.29(19) 98 4
O1 Zr1 O1 90.5(3) . 98
C1 O3 Zr1 132.87(14) . .
Zr1 O2 Zr1 103.77(18) 104 2
Zr1 O2 Zr1 103.77(18) 104 .
Zr1 O2 Zr1 103.77(18) 2 .
O3 C1 O3 126.7(2) 115 .
O3 C1 C2 116.66(12) . .
O3 C1 C2 116.66(12) 115 .
C3 C2 C1 119.98(14) . .
C3 C2 C1 119.98(14) 115 .
C3 C2 C3 120.0(3) 115 .
C2 C3 C3 119.98(14) . 91_545
Zr1 O1 Zr1 117.06(9) 104 .
Zr1 O1 Zr1 117.06(9) 2 .
Zr1 O1 Zr1 117.06(9) 2 104

loop_
_geom_bond_atom_site_label_1
_geom_bond_atom_site_label_2
_geom_bond_distance
_geom_bond_site_symmetry_2
Zr1 O3 2.2099(13) .
Zr1 O3 2.2099(13) 6
Zr1 O3 2.2099(13) 7
Zr1 O3 2.2099(13) 5
Zr1 O2 2.223(3) 4
Zr1 O2 2.223(3) .
Zr1 O2 2.223(3) 99
Zr1 O2 2.223(3) 98
Zr1 O1 2.0504(11) .
Zr1 O1 2.0504(11) 4
Zr1 O1 2.0504(11) 99
Zr1 O1 2.0504(11) 98
O3 C1 1.2664(18) .
C1 C2 1.499(4) .
C2 C3 1.381(3) .
C2 C3 1.381(3) 115
C3 C3 1.390(4) 91_545

loop_
_platon_squeeze_void_nr
_platon_squeeze_void_average_x
_platon_squeeze_void_average_y
_platon_squeeze_void_average_z
_platon_squeeze_void_volume
_platon_squeeze_void_count_electrons
_platon_squeeze_void_content
1 -0.010 -0.007 0.423 4607 212 ' '
